data_4316301
loop_
_publ_author_name
'Fergus R. Knight'
'Amy L. Fuller'
'Michael B\"uhl'
'Alexandra M. Z. Slawin'
'J. Derek Woollins'

_publ_section_title
;
 Hypervalent Adducts of Chalcogen-Containing peri-Substituted
 Naphthalenes; Reactions of Sulfur, Selenium, and Tellurium with
 Dihalogens
;
_journal_name_full 'Inorganic Chemistry'
_journal_page_first 7577
_journal_page_last 7596
_journal_paper_doi 10.1021/ic101086h
_journal_volume 49
_journal_year 2010
_chemical_formula_moiety 'C22 H16 Br2 Se Te'
_chemical_formula_sum 'C22 H16 Br2 Se Te'
_chemical_formula_weight 646.73
_chemical_name_systematic
; 
 ? 
;
_space_group_IT_number 15
_symmetry_cell_setting monoclinic
_symmetry_space_group_name_Hall '-C 2yc'
_symmetry_space_group_name_H-M 'C 1 2/c 1'
_atom_sites_solution_hydrogens geom
_atom_sites_solution_primary direct
_atom_sites_solution_secondary difmap
_audit_creation_method SHELXL-97
_cell_angle_alpha 90.00
_cell_angle_beta 100.442(13)
_cell_angle_gamma 90.00
_cell_formula_units_Z 8
_cell_length_a 19.172(8)
_cell_length_b 15.285(6)
_cell_length_c 14.070(7)
_cell_measurement_reflns_used 5167
_cell_measurement_temperature 93(2)
_cell_measurement_theta_max 28.7858
_cell_measurement_theta_min 2.1289
_cell_volume 4055(3)
_computing_cell_refinement 'CrystalClear (Rigaku Corp., 2004)'
_computing_data_collection 'CrystalClear (Rigaku Corp., 2004)'
_computing_data_reduction 'CrystalClear (Rigaku Corp., 2004)'
_computing_molecular_graphics 'Bruker SHELXTL'
_computing_publication_material 'Bruker SHELXTL'
_computing_structure_refinement 'SHELXL-97 (Sheldrick, 1997)'
_computing_structure_solution 'SHELXS-97 (Sheldrick, 1990)'
_diffrn_ambient_temperature 93(2)
_diffrn_measured_fraction_theta_full 0.997
_diffrn_measured_fraction_theta_max 0.996
_diffrn_measurement_device_type CCD
_diffrn_measurement_method '\w and \f scans'
_diffrn_radiation_monochromator confocal
_diffrn_radiation_source 'rotating anode'
_diffrn_radiation_type MoK\a
_diffrn_radiation_wavelength 0.71073
_diffrn_reflns_av_R_equivalents 0.1295
_diffrn_reflns_av_sigmaI/netI 0.1188
_diffrn_reflns_limit_h_max 23
_diffrn_reflns_limit_h_min -19
_diffrn_reflns_limit_k_max 18
_diffrn_reflns_limit_k_min -18
_diffrn_reflns_limit_l_max 13
_diffrn_reflns_limit_l_min -16
_diffrn_reflns_number 12736
_diffrn_reflns_theta_full 25.00
_diffrn_reflns_theta_max 25.29
_diffrn_reflns_theta_min 2.13
_exptl_absorpt_coefficient_mu 7.207
_exptl_absorpt_correction_T_max 1.0000
_exptl_absorpt_correction_T_min 0.6517
_exptl_absorpt_correction_type multi-scan
_exptl_absorpt_process_details 'Jacobson, R. (1998) Private communication'
_exptl_crystal_colour Yellow
_exptl_crystal_density_diffrn 2.119
_exptl_crystal_density_method 'not measured'
_exptl_crystal_description Platelet
_exptl_crystal_F_000 2432
_exptl_crystal_size_max 0.0600
_exptl_crystal_size_mid 0.0600
_exptl_crystal_size_min 0.0300
_refine_diff_density_max 2.515
_refine_diff_density_min -1.557
_refine_diff_density_rms 0.291
_refine_ls_extinction_method none
_refine_ls_goodness_of_fit_ref 1.077
_refine_ls_hydrogen_treatment constr
_refine_ls_matrix_type full
_refine_ls_number_parameters 236
_refine_ls_number_reflns 3669
_refine_ls_number_restraints 0
_refine_ls_restrained_S_all 1.077
_refine_ls_R_factor_all 0.1436
_refine_ls_R_factor_gt 0.0947
_refine_ls_shift/su_max 0.001
_refine_ls_shift/su_mean 0.000
_refine_ls_structure_factor_coef Fsqd
_refine_ls_weighting_details 'calc w=1/[\s^2^(Fo^2^)+(0.1261P)^2^+17.6967P] where P=(Fo^2^+2Fc^2^)/3'
_refine_ls_weighting_scheme calc
_refine_ls_wR_factor_gt 0.2287
_refine_ls_wR_factor_ref 0.2625
_reflns_number_gt 2284
_reflns_number_total 3669
_reflns_threshold_expression >2sigma(I)
_cod_data_source_file ic101086h_si_008.cif
_cod_data_source_block ferg58
_cod_depositor_comments
;
The following automatic conversions were performed:

'_symmetry_cell_setting' value 'Monoclinic' changed to 'monoclinic'
according to the built-in table from CIF Core dictionary named
'cif_core.dic' version 2.4.1 from 2010-06-29.

Automatic conversion script
Id: cif_fix_values 1646 2011-03-28 12:23:43Z adriana 
;
_cod_database_code 4316301

loop_
_symmetry_equiv_pos_as_xyz
'x, y, z'
'-x, y, -z+1/2'
'x+1/2, y+1/2, z'
'-x+1/2, y+1/2, -z+1/2'
'-x, -y, -z'
'x, -y, z-1/2'
'-x+1/2, -y+1/2, -z'
'x+1/2, -y+1/2, z-1/2'

loop_
_atom_site_label
_atom_site_type_symbol
_atom_site_fract_x
_atom_site_fract_y
_atom_site_fract_z
_atom_site_U_iso_or_equiv
_atom_site_adp_type
_atom_site_occupancy
_atom_site_symmetry_multiplicity
_atom_site_calc_flag
_atom_site_refinement_flags
_atom_site_disorder_assembly
_atom_site_disorder_group
Te1 Te 0.15476(5) 0.23615(7) 0.07680(7) 0.0497(4) Uani 1 1 d . . .
Br1 Br 0.15853(8) 0.33227(12) -0.08478(11) 0.0558(5) Uani 1 1 d . . .
Br2 Br 0.14600(9) 0.14247(12) 0.23448(12) 0.0593(5) Uani 1 1 d . . .
C1 C 0.0742(8) 0.3225(10) 0.1104(10) 0.043(4) Uani 1 1 d . . .
C2 C 0.0108(7) 0.2840(12) 0.1137(10) 0.051(4) Uani 1 1 d . . .
H2A H 0.0072 0.2221 0.1088 0.061 Uiso 1 1 calc R . .
C3 C -0.0482(9) 0.3313(13) 0.1237(11) 0.061(5) Uani 1 1 d . . .
H3A H -0.0914 0.3025 0.1279 0.073 Uiso 1 1 calc R . .
C4 C -0.0436(8) 0.4218(12) 0.1276(10) 0.051(4) Uani 1 1 d . . .
H4A H -0.0848 0.4558 0.1295 0.061 Uiso 1 1 calc R . .
C5 C 0.0215(8) 0.4629(11) 0.1288(10) 0.050(4) Uani 1 1 d . . .
C6 C 0.0261(9) 0.5617(13) 0.1386(10) 0.062(5) Uani 1 1 d . . .
H6A H -0.0151 0.5960 0.1391 0.074 Uiso 1 1 calc R . .
C7 C 0.0873(10) 0.5974(13) 0.1461(12) 0.064(5) Uani 1 1 d . . .
H7A H 0.0900 0.6594 0.1499 0.077 Uiso 1 1 calc R . .
C8 C 0.1501(8) 0.5507(11) 0.1489(11) 0.054(4) Uani 1 1 d . . .
H8A H 0.1940 0.5812 0.1597 0.064 Uiso 1 1 calc R . .
C9 C 0.1500(7) 0.4635(11) 0.1367(10) 0.049(4) Uani 1 1 d . . .
C10 C 0.0859(8) 0.4140(13) 0.1245(10) 0.060(5) Uani 1 1 d . . .
Se1 Se 0.24092(8) 0.40616(11) 0.14708(11) 0.0520(5) Uani 1 1 d . . .
C11 C 0.0833(7) 0.1458(11) -0.0136(11) 0.048(4) Uani 1 1 d . . .
C12 C 0.0267(9) 0.1741(13) -0.0765(14) 0.068(5) Uani 1 1 d . . .
H12A H 0.0138 0.2341 -0.0816 0.082 Uiso 1 1 calc R . .
C13 C -0.0110(10) 0.1119(16) -0.1325(14) 0.079(6) Uani 1 1 d . . .
H13A H -0.0526 0.1281 -0.1765 0.095 Uiso 1 1 calc R . .
C14 C 0.0109(10) 0.0226(15) -0.1263(14) 0.075(6) Uani 1 1 d . . .
H14A H -0.0161 -0.0207 -0.1651 0.090 Uiso 1 1 calc R . .
C15 C 0.0705(11) 0.0007(13) -0.0642(14) 0.074(5) Uani 1 1 d . . .
H15A H 0.0870 -0.0580 -0.0610 0.089 Uiso 1 1 calc R . .
C16 C 0.1084(8) 0.0648(13) -0.0042(11) 0.057(4) Uani 1 1 d . . .
H16A H 0.1500 0.0507 0.0410 0.069 Uiso 1 1 calc R . .
C17 C 0.2581(8) 0.3852(14) 0.2815(12) 0.062(5) Uani 1 1 d . . .
C18 C 0.2325(8) 0.4382(11) 0.3482(12) 0.052(4) Uani 1 1 d . . .
H18A H 0.2043 0.4879 0.3266 0.063 Uiso 1 1 calc R . .
C19 C 0.2475(9) 0.4190(12) 0.4427(11) 0.054(4) Uani 1 1 d . . .
H19A H 0.2290 0.4560 0.4864 0.065 Uiso 1 1 calc R . .
C20 C 0.2879(9) 0.3491(13) 0.4792(12) 0.064(5) Uani 1 1 d . . .
H20A H 0.2966 0.3375 0.5466 0.077 Uiso 1 1 calc R . .
C21 C 0.3168(11) 0.2938(15) 0.4147(14) 0.083(6) Uani 1 1 d . . .
H21A H 0.3476 0.2469 0.4380 0.099 Uiso 1 1 calc R . .
C22 C 0.2981(10) 0.3111(16) 0.3162(14) 0.080(6) Uani 1 1 d . . .
H22A H 0.3128 0.2718 0.2714 0.096 Uiso 1 1 calc R . .

loop_
_atom_site_aniso_label
_atom_site_aniso_U_11
_atom_site_aniso_U_22
_atom_site_aniso_U_33
_atom_site_aniso_U_23
_atom_site_aniso_U_13
_atom_site_aniso_U_12
Te1 0.0492(6) 0.0657(8) 0.0365(7) 0.0007(5) 0.0141(5) 0.0034(5)
Br1 0.0602(9) 0.0780(12) 0.0340(9) 0.0011(8) 0.0210(8) 0.0084(8)
Br2 0.0650(10) 0.0721(12) 0.0396(10) 0.0054(8) 0.0064(8) -0.0019(9)
C1 0.056(8) 0.049(9) 0.025(8) -0.012(7) 0.008(7) -0.015(7)
C2 0.044(8) 0.082(12) 0.030(9) -0.020(8) 0.017(7) 0.004(8)
C3 0.064(10) 0.101(15) 0.020(8) 0.004(9) 0.015(8) -0.007(10)
C4 0.050(8) 0.081(12) 0.021(8) 0.003(8) 0.008(7) 0.001(8)
C5 0.056(9) 0.067(11) 0.024(8) -0.003(7) -0.002(7) 0.005(8)
C6 0.057(9) 0.112(15) 0.019(8) 0.001(9) 0.014(7) -0.007(10)
C7 0.081(12) 0.074(12) 0.043(10) 0.018(9) 0.027(9) 0.022(10)
C8 0.058(9) 0.062(11) 0.044(10) 0.010(8) 0.019(8) -0.011(8)
C9 0.050(8) 0.079(12) 0.022(7) 0.008(8) 0.019(6) 0.011(8)
C10 0.053(9) 0.119(16) 0.012(7) 0.009(9) 0.014(6) 0.013(10)
Se1 0.0522(9) 0.0733(12) 0.0353(9) 0.0011(8) 0.0210(7) -0.0006(8)
C11 0.047(8) 0.057(10) 0.046(10) -0.002(8) 0.025(8) 0.012(7)
C12 0.067(11) 0.079(13) 0.056(12) -0.012(10) 0.006(10) -0.011(10)
C13 0.073(12) 0.118(18) 0.049(12) -0.013(12) 0.015(10) 0.000(12)
C14 0.074(12) 0.100(16) 0.064(13) -0.033(12) 0.042(11) -0.016(11)
C15 0.075(12) 0.084(14) 0.068(13) 0.015(11) 0.026(11) 0.012(11)
C16 0.046(8) 0.095(13) 0.032(9) -0.012(9) 0.009(7) -0.013(9)
C17 0.053(9) 0.099(14) 0.038(10) -0.010(10) 0.018(8) -0.002(9)
C18 0.060(9) 0.057(10) 0.045(10) 0.006(8) 0.023(8) 0.006(8)
C19 0.069(10) 0.080(12) 0.019(8) -0.008(8) 0.020(7) -0.007(9)
C20 0.067(10) 0.098(14) 0.028(9) -0.006(9) 0.013(8) -0.023(10)
C21 0.088(13) 0.113(16) 0.049(12) -0.013(11) 0.020(10) 0.044(13)
C22 0.078(12) 0.119(18) 0.051(12) -0.012(12) 0.037(10) -0.036(13)

loop_
_atom_type_symbol
_atom_type_description
_atom_type_scat_dispersion_real
_atom_type_scat_dispersion_imag
_atom_type_scat_source
C C 0.0033 0.0016 'International Tables Vol C Tables 4.2.6.8 and 6.1.1.4'
H H 0.0000 0.0000 'International Tables Vol C Tables 4.2.6.8 and 6.1.1.4'
Se Se -0.0929 2.2259 'International Tables Vol C Tables 4.2.6.8 and 6.1.1.4'
Br Br -0.2901 2.4595 'International Tables Vol C Tables 4.2.6.8 and 6.1.1.4'
Te Te -0.5308 1.6751 'International Tables Vol C Tables 4.2.6.8 and 6.1.1.4'

loop_
_geom_angle_atom_site_label_1
_geom_angle_atom_site_label_2
_geom_angle_atom_site_label_3
_geom_angle
_geom_angle_site_symmetry_1
_geom_angle_site_symmetry_3
_geom_angle_publ_flag
C1 Te1 C11 96.7(5) . . ?
C1 Te1 Br2 89.4(4) . . ?
C11 Te1 Br2 91.0(4) . . ?
C1 Te1 Br1 88.9(4) . . ?
C11 Te1 Br1 87.9(4) . . ?
Br2 Te1 Br1 177.94(6) . . ?
C2 C1 C10 122.6(15) . . ?
C2 C1 Te1 115.2(11) . . ?
C10 C1 Te1 122.2(10) . . ?
C1 C2 C3 122.4(17) . . ?
C1 C2 H2A 118.8 . . ?
C3 C2 H2A 118.8 . . ?
C2 C3 C4 118.9(16) . . ?
C2 C3 H3A 120.6 . . ?
C4 C3 H3A 120.6 . . ?
C3 C4 C5 120.0(15) . . ?
C3 C4 H4A 120.0 . . ?
C5 C4 H4A 120.0 . . ?
C4 C5 C10 122.2(16) . . ?
C4 C5 C6 119.2(14) . . ?
C10 C5 C6 118.6(14) . . ?
C7 C6 C5 118.1(17) . . ?
C7 C6 H6A 121.0 . . ?
C5 C6 H6A 121.0 . . ?
C6 C7 C8 123.8(19) . . ?
C6 C7 H7A 118.1 . . ?
C8 C7 H7A 118.1 . . ?
C9 C8 C7 121.5(16) . . ?
C9 C8 H8A 119.2 . . ?
C7 C8 H8A 119.2 . . ?
C8 C9 C10 121.5(15) . . ?
C8 C9 Se1 117.4(12) . . ?
C10 C9 Se1 120.9(13) . . ?
C1 C10 C9 130.4(15) . . ?
C1 C10 C5 113.4(14) . . ?
C9 C10 C5 116.2(16) . . ?
C17 Se1 C9 98.3(7) . . ?
C16 C11 C12 127.0(16) . . ?
C16 C11 Te1 110.7(11) . . ?
C12 C11 Te1 121.8(13) . . ?
C11 C12 C13 116.1(19) . . ?
C11 C12 H12A 122.0 . . ?
C13 C12 H12A 122.0 . . ?
C12 C13 C14 121.0(19) . . ?
C12 C13 H13A 119.5 . . ?
C14 C13 H13A 119.5 . . ?
C15 C14 C13 118.8(18) . . ?
C15 C14 H14A 120.6 . . ?
C13 C14 H14A 120.6 . . ?
C14 C15 C16 120.1(19) . . ?
C14 C15 H15A 120.0 . . ?
C16 C15 H15A 120.0 . . ?
C11 C16 C15 116.9(15) . . ?
C11 C16 H16A 121.6 . . ?
C15 C16 H16A 121.6 . . ?
C18 C17 C22 118.1(17) . . ?
C18 C17 Se1 123.9(15) . . ?
C22 C17 Se1 118.0(13) . . ?
C19 C18 C17 120.1(16) . . ?
C19 C18 H18A 119.9 . . ?
C17 C18 H18A 119.9 . . ?
C18 C19 C20 123.3(16) . . ?
C18 C19 H19A 118.3 . . ?
C20 C19 H19A 118.3 . . ?
C19 C20 C21 119.0(16) . . ?
C19 C20 H20A 120.5 . . ?
C21 C20 H20A 120.5 . . ?
C22 C21 C20 117.5(19) . . ?
C22 C21 H21A 121.2 . . ?
C20 C21 H21A 121.2 . . ?
C21 C22 C17 122(2) . . ?
C21 C22 H22A 119.2 . . ?
C17 C22 H22A 119.2 . . ?

loop_
_geom_bond_atom_site_label_1
_geom_bond_atom_site_label_2
_geom_bond_distance
_geom_bond_site_symmetry_2
_geom_bond_publ_flag
Te1 C1 2.148(15) . ?
Te1 C11 2.185(16) . ?
Te1 Br2 2.671(2) . ?
Te1 Br1 2.719(2) . ?
C1 C2 1.36(2) . ?
C1 C10 1.42(2) . ?
C2 C3 1.37(2) . ?
C2 H2A 0.9500 . ?
C3 C4 1.39(2) . ?
C3 H3A 0.9500 . ?
C4 C5 1.39(2) . ?
C4 H4A 0.9500 . ?
C5 C10 1.45(2) . ?
C5 C6 1.52(2) . ?
C6 C7 1.28(2) . ?
C6 H6A 0.9500 . ?
C7 C8 1.40(2) . ?
C7 H7A 0.9500 . ?
C8 C9 1.34(2) . ?
C8 H8A 0.9500 . ?
C9 C10 1.43(2) . ?
C9 Se1 1.933(14) . ?
Se1 C17 1.887(17) . ?
C11 C16 1.33(2) . ?
C11 C12 1.34(2) . ?
C12 C13 1.36(2) . ?
C12 H12A 0.9500 . ?
C13 C14 1.43(3) . ?
C13 H13A 0.9500 . ?
C14 C15 1.35(2) . ?
C14 H14A 0.9500 . ?
C15 C16 1.41(2) . ?
C15 H15A 0.9500 . ?
C16 H16A 0.9500 . ?
C17 C18 1.39(2) . ?
C17 C22 1.41(3) . ?
C18 C19 1.34(2) . ?
C18 H18A 0.9500 . ?
C19 C20 1.36(2) . ?
C19 H19A 0.9500 . ?
C20 C21 1.42(2) . ?
C20 H20A 0.9500 . ?
C21 C22 1.39(3) . ?
C21 H21A 0.9500 . ?
C22 H22A 0.9500 . ?

loop_
_geom_torsion_atom_site_label_1
_geom_torsion_atom_site_label_2
_geom_torsion_atom_site_label_3
_geom_torsion_atom_site_label_4
_geom_torsion
_geom_torsion_site_symmetry_1
_geom_torsion_site_symmetry_2
_geom_torsion_site_symmetry_3
_geom_torsion_site_symmetry_4
_geom_torsion_publ_flag
C11 Te1 C1 C2 30.5(12) . . . . ?
Br2 Te1 C1 C2 -60.4(11) . . . . ?
Br1 Te1 C1 C2 118.3(11) . . . . ?
C11 Te1 C1 C10 -147.1(12) . . . . ?
Br2 Te1 C1 C10 121.9(11) . . . . ?
Br1 Te1 C1 C10 -59.3(11) . . . . ?
C10 C1 C2 C3 5(2) . . . . ?
Te1 C1 C2 C3 -172.8(12) . . . . ?
C1 C2 C3 C4 2(2) . . . . ?
C2 C3 C4 C5 -5(2) . . . . ?
C3 C4 C5 C10 1(2) . . . . ?
C3 C4 C5 C6 -176.7(13) . . . . ?
C4 C5 C6 C7 175.3(15) . . . . ?
C10 C5 C6 C7 -2(2) . . . . ?
C5 C6 C7 C8 -2(2) . . . . ?
C6 C7 C8 C9 5(3) . . . . ?
C7 C8 C9 C10 -3(2) . . . . ?
C7 C8 C9 Se1 -177.7(12) . . . . ?
C2 C1 C10 C9 170.5(15) . . . . ?
Te1 C1 C10 C9 -12(2) . . . . ?
C2 C1 C10 C5 -8(2) . . . . ?
Te1 C1 C10 C5 169.2(10) . . . . ?
C8 C9 C10 C1 179.8(15) . . . . ?
Se1 C9 C10 C1 -6(2) . . . . ?
C8 C9 C10 C5 -2(2) . . . . ?
Se1 C9 C10 C5 173.1(10) . . . . ?
C4 C5 C10 C1 5(2) . . . . ?
C6 C5 C10 C1 -177.0(12) . . . . ?
C4 C5 C10 C9 -173.5(13) . . . . ?
C6 C5 C10 C9 4.1(19) . . . . ?
C8 C9 Se1 C17 88.6(13) . . . . ?
C10 C9 Se1 C17 -86.4(13) . . . . ?
C1 Te1 C11 C16 -146.3(11) . . . . ?
Br2 Te1 C11 C16 -56.7(11) . . . . ?
Br1 Te1 C11 C16 125.1(11) . . . . ?
C1 Te1 C11 C12 40.5(14) . . . . ?
Br2 Te1 C11 C12 130.1(13) . . . . ?
Br1 Te1 C11 C12 -48.2(13) . . . . ?
C16 C11 C12 C13 4(3) . . . . ?
Te1 C11 C12 C13 176.2(13) . . . . ?
C11 C12 C13 C14 -2(3) . . . . ?
C12 C13 C14 C15 -1(3) . . . . ?
C13 C14 C15 C16 3(3) . . . . ?
C12 C11 C16 C15 -2(2) . . . . ?
Te1 C11 C16 C15 -175.1(12) . . . . ?
C14 C15 C16 C11 -1(2) . . . . ?
C9 Se1 C17 C18 -29.5(16) . . . . ?
C9 Se1 C17 C22 149.5(14) . . . . ?
C22 C17 C18 C19 1(2) . . . . ?
Se1 C17 C18 C19 -179.6(13) . . . . ?
C17 C18 C19 C20 0(3) . . . . ?
C18 C19 C20 C21 1(3) . . . . ?
C19 C20 C21 C22 -4(3) . . . . ?
C20 C21 C22 C17 6(3) . . . . ?
C18 C17 C22 C21 -5(3) . . . . ?
Se1 C17 C22 C21 176.1(16) . . . . ?

loop_
_cod_related_entry_id
_cod_related_entry_database
_cod_related_entry_code
1 ChemSpider 30661016
